data_7024027
loop_
_publ_author_name
'Becker, Jan M.'
'Barker, James'
'Clarkson, Guy J.'
'van Gorkum, Remy'
'Johal, Gursharon K.'
'Walton, Richard I.'
'Scott, Peter'

_publ_section_title
;
 Chirality and diastereoselection in the mu-oxo diiron complexes
 L(2)Fe-O-FeL(2) (L = bidentate salicylaldiminato).
;
_journal_issue 9
_journal_name_full 'Dalton transactions (Cambridge, England : 2003)'
_journal_page_first 2309
_journal_page_last 2326
_journal_paper_doi 10.1039/b905706d
_journal_volume 39
_journal_year 2010
_chemical_absolute_configuration rmad
_chemical_formula_sum 'C68 H72 Fe2 N4 O5'
_chemical_formula_weight 1137.00
_chemical_name_systematic
;
?
;
_space_group_IT_number 19
_symmetry_cell_setting orthorhombic
_symmetry_space_group_name_Hall 'P 2ac 2ab'
_symmetry_space_group_name_H-M 'P 21 21 21'
_atom_sites_solution_hydrogens geom
_atom_sites_solution_primary direct
_atom_sites_solution_secondary difmap
_audit_creation_method SHELXL-97
_cell_angle_alpha 90.00
_cell_angle_beta 90.00
_cell_angle_gamma 90.00
_cell_formula_units_Z 4
_cell_length_a 12.1688(5)
_cell_length_b 21.9511(4)
_cell_length_c 22.1026(8)
_cell_measurement_reflns_used 7121
_cell_measurement_temperature 120(2)
_cell_measurement_theta_max 27.48
_cell_measurement_theta_min 2.90
_cell_volume 5904.0(3)
_computing_cell_refinement 'SAINT (Siemens, 1995)'
_computing_data_collection 'SMART (Siemens, 1994)'
_computing_data_reduction 'SAINT (Siemens, 1995)'
_computing_molecular_graphics 'SHELXTL (Sheldrick, 1997)'
_computing_publication_material 'SHELXTL (Sheldrick, 1997)'
_computing_structure_refinement 'SHELXL-97 (Sheldrick, 1997)'
_computing_structure_solution 'SHELXS-97 (Sheldrick, 1990)'
_diffrn_ambient_temperature 120(2)
_diffrn_detector_area_resol_mean 8.192
_diffrn_measured_fraction_theta_full 0.995
_diffrn_measured_fraction_theta_max 0.995
_diffrn_measurement_device_type 'Siemens SMART diffractometer'
_diffrn_measurement_method '\w scans'
_diffrn_radiation_monochromator graphite
_diffrn_radiation_source 'fine-focus sealed tube'
_diffrn_radiation_type MoK\a
_diffrn_radiation_wavelength 0.71073
_diffrn_reflns_av_R_equivalents 0.1216
_diffrn_reflns_av_sigmaI/netI 0.1229
_diffrn_reflns_limit_h_max 11
_diffrn_reflns_limit_h_min -15
_diffrn_reflns_limit_k_max 25
_diffrn_reflns_limit_k_min -27
_diffrn_reflns_limit_l_max 23
_diffrn_reflns_limit_l_min -27
_diffrn_reflns_number 33088
_diffrn_reflns_theta_full 26.49
_diffrn_reflns_theta_max 26.49
_diffrn_reflns_theta_min 2.92
_diffrn_standards_decay_% nil
_exptl_absorpt_coefficient_mu 0.545
_exptl_absorpt_correction_T_max 0.9680
_exptl_absorpt_correction_T_min 0.9218
_exptl_absorpt_correction_type multi-scan
_exptl_absorpt_process_details 'SADABS (Sheldrick, 1997)'
_exptl_crystal_colour red
_exptl_crystal_density_diffrn 1.279
_exptl_crystal_density_method 'not measured'
_exptl_crystal_description block
_exptl_crystal_F_000 2400
_exptl_crystal_size_max 0.08
_exptl_crystal_size_mid 0.08
_exptl_crystal_size_min 0.06
_refine_diff_density_max 0.467
_refine_diff_density_min -0.467
_refine_diff_density_rms 0.110
_refine_ls_abs_structure_details 'Flack H D (1983), Acta Cryst. A39, 876-881, 5398 Friedel Pairs'
_refine_ls_abs_structure_Flack 0.08(3)
_refine_ls_extinction_method none
_refine_ls_goodness_of_fit_ref 1.178
_refine_ls_hydrogen_treatment constr
_refine_ls_matrix_type full
_refine_ls_number_parameters 725
_refine_ls_number_reflns 12085
_refine_ls_number_restraints 0
_refine_ls_restrained_S_all 1.178
_refine_ls_R_factor_all 0.1374
_refine_ls_R_factor_gt 0.0884
_refine_ls_shift/su_max 0.001
_refine_ls_shift/su_mean 0.000
_refine_ls_structure_factor_coef Fsqd
_refine_ls_weighting_details 'calc w=1/[\s^2^(Fo^2^)+(0.0000P)^2^+26.5663P] where P=(Fo^2^+2Fc^2^)/3'
_refine_ls_weighting_scheme calc
_refine_ls_wR_factor_gt 0.1609
_refine_ls_wR_factor_ref 0.1920
_reflns_number_gt 8736
_reflns_number_total 12085
_reflns_threshold_expression >2sigma(I)
_cod_data_source_file b905706d.txt
_cod_data_source_block jb10
_cod_depositor_comments
;
The following automatic conversions were performed:

'_symmetry_cell_setting' value 'Orthorhombic' changed to
'orthorhombic' according to
/home/saulius/struct/CIF-dictionaries/cif_core.dic dictionary named
'cif_core.dic' version 2.4.2 from 2011-04-26.

Automatic conversion script
Id: cif_fix_values 1891 2012-01-12 08:04:46Z andrius 
;
_cod_original_sg_symbol_H-M P2(1)2(1)2(1)
_cod_database_code 7024027

loop_
_symmetry_equiv_pos_as_xyz
'x, y, z'
'-x+1/2, -y, z+1/2'
'-x, y+1/2, -z+1/2'
'x+1/2, -y+1/2, -z'

loop_
_atom_site_label
_atom_site_type_symbol
_atom_site_fract_x
_atom_site_fract_y
_atom_site_fract_z
_atom_site_U_iso_or_equiv
_atom_site_adp_type
_atom_site_occupancy
_atom_site_symmetry_multiplicity
_atom_site_calc_flag
_atom_site_refinement_flags
Fe1 Fe 0.50931(8) 0.39210(4) 0.68674(5) 0.0195(2) Uani 1 1 d .
Fe2 Fe 0.27843(8) 0.45598(4) 0.76249(5) 0.0198(2) Uani 1 1 d .
O5 O 0.3982(4) 0.4277(2) 0.7257(2) 0.0239(11) Uani 1 1 d .
O1 O 0.5275(4) 0.4208(2) 0.6052(2) 0.0240(12) Uani 1 1 d .
N1 N 0.6388(5) 0.4545(3) 0.7086(3) 0.0234(13) Uani 1 1 d .
C1 C 0.5972(6) 0.4566(3) 0.5770(3) 0.0216(15) Uani 1 1 d .
C2 C 0.5783(6) 0.4703(3) 0.5149(3) 0.0229(16) Uani 1 1 d .
C3 C 0.4743(7) 0.4464(4) 0.4850(4) 0.036(2) Uani 1 1 d .
H3A H 0.4648 0.4660 0.4455 0.054 Uiso 1 1 calc R
H3B H 0.4108 0.4555 0.5107 0.054 Uiso 1 1 calc R
H3C H 0.4803 0.4022 0.4794 0.054 Uiso 1 1 calc R
C4 C 0.6528(6) 0.5053(3) 0.4844(3) 0.0247(17) Uani 1 1 d .
H4A H 0.6384 0.5148 0.4432 0.030 Uiso 1 1 calc R
C5 C 0.7494(6) 0.5280(3) 0.5108(3) 0.0258(17) Uani 1 1 d .
C6 C 0.8329(8) 0.5632(4) 0.4732(4) 0.040(2) Uani 1 1 d .
H6A H 0.8887 0.5809 0.4999 0.060 Uiso 1 1 calc R
H6B H 0.7955 0.5959 0.4511 0.060 Uiso 1 1 calc R
H6C H 0.8683 0.5356 0.4443 0.060 Uiso 1 1 calc R
C7 C 0.7655(6) 0.5165(3) 0.5703(3) 0.0235(16) Uani 1 1 d .
H7A H 0.8294 0.5321 0.5895 0.028 Uiso 1 1 calc R
C8 C 0.6895(6) 0.4817(3) 0.6049(3) 0.0238(17) Uani 1 1 d .
C9 C 0.7031(6) 0.4803(3) 0.6697(3) 0.0222(16) Uani 1 1 d .
H9A H 0.7660 0.5005 0.6854 0.027 Uiso 1 1 calc R
C10 C 0.6555(6) 0.4689(4) 0.7746(3) 0.0278(18) Uani 1 1 d .
H10A H 0.6241 0.4342 0.7982 0.033 Uiso 1 1 calc R
C11 C 0.5853(7) 0.5249(4) 0.7887(4) 0.038(2) Uani 1 1 d .
H11A H 0.5096 0.5176 0.7754 0.057 Uiso 1 1 calc R
H11B H 0.6152 0.5603 0.7673 0.057 Uiso 1 1 calc R
H11C H 0.5861 0.5326 0.8323 0.057 Uiso 1 1 calc R
C12 C 0.7744(7) 0.4748(3) 0.7929(3) 0.0280(17) Uani 1 1 d .
C13 C 0.8268(7) 0.5281(4) 0.8090(4) 0.0329(19) Uani 1 1 d .
H13A H 0.7875 0.5655 0.8078 0.040 Uiso 1 1 calc R
C14 C 0.9358(7) 0.5280(4) 0.8268(4) 0.041(2) Uani 1 1 d .
H14A H 0.9710 0.5655 0.8359 0.049 Uiso 1 1 calc R
C15 C 0.9937(7) 0.4749(4) 0.8315(3) 0.0326(19) Uani 1 1 d .
H15A H 1.0678 0.4755 0.8452 0.039 Uiso 1 1 calc R
C16 C 0.9441(7) 0.4202(4) 0.8164(4) 0.038(2) Uani 1 1 d .
H16A H 0.9838 0.3831 0.8196 0.045 Uiso 1 1 calc R
C17 C 0.8346(7) 0.4201(4) 0.7962(4) 0.034(2) Uani 1 1 d .
H17A H 0.8010 0.3828 0.7846 0.041 Uiso 1 1 calc R
O2 O 0.5845(4) 0.3326(2) 0.7366(2) 0.0200(10) Uani 1 1 d .
N2 N 0.4210(5) 0.3155(3) 0.6487(3) 0.0227(14) Uani 1 1 d .
C18 C 0.5404(6) 0.2831(3) 0.7611(3) 0.0222(15) Uani 1 1 d .
C19 C 0.5921(6) 0.2573(3) 0.8136(4) 0.0269(17) Uani 1 1 d .
C20 C 0.6996(7) 0.2823(4) 0.8346(4) 0.033(2) Uani 1 1 d .
H20A H 0.7273 0.2576 0.8682 0.050 Uiso 1 1 calc R
H20B H 0.6896 0.3244 0.8482 0.050 Uiso 1 1 calc R
H20C H 0.7525 0.2814 0.8011 0.050 Uiso 1 1 calc R
C21 C 0.5441(7) 0.2081(3) 0.8417(3) 0.0254(17) Uani 1 1 d .
H21A H 0.5805 0.1910 0.8757 0.030 Uiso 1 1 calc R
C22 C 0.4447(6) 0.1818(3) 0.8232(4) 0.0278(18) Uani 1 1 d .
C23 C 0.3935(8) 0.1294(4) 0.8561(4) 0.039(2) Uani 1 1 d .
H23A H 0.3174 0.1243 0.8425 0.059 Uiso 1 1 calc R
H23B H 0.3946 0.1374 0.8997 0.059 Uiso 1 1 calc R
H23C H 0.4351 0.0921 0.8475 0.059 Uiso 1 1 calc R
C24 C 0.3997(7) 0.2045(3) 0.7703(4) 0.0300(18) Uani 1 1 d .
H24A H 0.3357 0.1855 0.7545 0.036 Uiso 1 1 calc R
C25 C 0.4445(6) 0.2544(3) 0.7390(4) 0.0246(16) Uani 1 1 d .
C26 C 0.3973(6) 0.2696(3) 0.6813(3) 0.0221(16) Uani 1 1 d .
H26A H 0.3430 0.2427 0.6660 0.027 Uiso 1 1 calc R
C27 C 0.3716(6) 0.3196(3) 0.5861(3) 0.0230(16) Uani 1 1 d .
H27A H 0.4299 0.3373 0.5595 0.028 Uiso 1 1 calc R
C28 C 0.2789(7) 0.3661(3) 0.5878(4) 0.0306(18) Uani 1 1 d .
H28A H 0.3057 0.4040 0.6059 0.046 Uiso 1 1 calc R
H28B H 0.2180 0.3501 0.6122 0.046 Uiso 1 1 calc R
H28C H 0.2531 0.3741 0.5466 0.046 Uiso 1 1 calc R
C29 C 0.3427(7) 0.2582(3) 0.5591(3) 0.0244(17) Uani 1 1 d .
C30 C 0.2387(7) 0.2317(4) 0.5660(4) 0.035(2) Uani 1 1 d .
H30A H 0.1821 0.2531 0.5866 0.043 Uiso 1 1 calc R
C31 C 0.2186(10) 0.1744(4) 0.5428(4) 0.049(3) Uani 1 1 d .
H31A H 0.1477 0.1568 0.5471 0.058 Uiso 1 1 calc R
C32 C 0.2998(9) 0.1425(4) 0.5136(5) 0.047(3) Uani 1 1 d .
H32A H 0.2856 0.1025 0.4993 0.057 Uiso 1 1 calc R
C33 C 0.4019(9) 0.1683(4) 0.5050(4) 0.047(3) Uani 1 1 d .
H33A H 0.4573 0.1468 0.4836 0.057 Uiso 1 1 calc R
C34 C 0.4233(7) 0.2267(4) 0.5280(4) 0.035(2) Uani 1 1 d .
H34A H 0.4936 0.2446 0.5223 0.042 Uiso 1 1 calc R
O3 O 0.1450(4) 0.4291(2) 0.7228(2) 0.0233(12) Uani 1 1 d .
N3 N 0.2529(5) 0.3802(2) 0.8233(3) 0.0198(13) Uani 1 1 d .
C35 C 0.1090(6) 0.3730(3) 0.7136(3) 0.0228(16) Uani 1 1 d .
C36 C 0.0267(6) 0.3631(3) 0.6705(3) 0.0273(18) Uani 1 1 d .
C37 C -0.0202(7) 0.4168(4) 0.6375(4) 0.034(2) Uani 1 1 d .
H37A H -0.0841 0.4037 0.6137 0.052 Uiso 1 1 calc R
H37B H 0.0356 0.4338 0.6104 0.052 Uiso 1 1 calc R
H37C H -0.0430 0.4479 0.6667 0.052 Uiso 1 1 calc R
C38 C -0.0096(7) 0.3049(3) 0.6599(3) 0.0272(17) Uani 1 1 d .
H38A H -0.0657 0.2988 0.6306 0.033 Uiso 1 1 calc R
C39 C 0.0330(7) 0.2539(3) 0.6906(4) 0.0325(18) Uani 1 1 d .
C40 C -0.0042(8) 0.1906(3) 0.6740(4) 0.041(2) Uani 1 1 d .
H40A H -0.0245 0.1684 0.7108 0.061 Uiso 1 1 calc R
H40B H 0.0557 0.1691 0.6534 0.061 Uiso 1 1 calc R
H40C H -0.0679 0.1932 0.6470 0.061 Uiso 1 1 calc R
C41 C 0.1061(6) 0.2645(3) 0.7360(4) 0.0279(17) Uani 1 1 d .
H41A H 0.1323 0.2310 0.7591 0.033 Uiso 1 1 calc R
C42 C 0.1442(6) 0.3232(3) 0.7500(3) 0.0227(16) Uani 1 1 d .
C43 C 0.2094(6) 0.3301(3) 0.8044(4) 0.0275(17) Uani 1 1 d .
H43A H 0.2213 0.2947 0.8282 0.033 Uiso 1 1 calc R
C44 C 0.3025(6) 0.3810(3) 0.8850(3) 0.0208(16) Uani 1 1 d .
H44A H 0.2869 0.4223 0.9020 0.025 Uiso 1 1 calc R
C45 C 0.4270(7) 0.3761(4) 0.8803(4) 0.032(2) Uani 1 1 d .
H45A H 0.4548 0.4081 0.8535 0.048 Uiso 1 1 calc R
H45B H 0.4468 0.3361 0.8639 0.048 Uiso 1 1 calc R
H45C H 0.4595 0.3809 0.9206 0.048 Uiso 1 1 calc R
C46 C 0.2503(6) 0.3358(3) 0.9279(3) 0.0230(17) Uani 1 1 d .
C47 C 0.3003(7) 0.2804(3) 0.9437(4) 0.0296(18) Uani 1 1 d .
H47A H 0.3708 0.2705 0.9281 0.035 Uiso 1 1 calc R
C48 C 0.2466(8) 0.2398(4) 0.9826(4) 0.038(2) Uani 1 1 d .
H48A H 0.2809 0.2024 0.9933 0.046 Uiso 1 1 calc R
C49 C 0.1450(8) 0.2537(4) 1.0052(4) 0.044(2) Uani 1 1 d .
H49A H 0.1091 0.2258 1.0314 0.052 Uiso 1 1 calc R
C50 C 0.0936(8) 0.3079(4) 0.9904(4) 0.042(2) Uani 1 1 d .
H50A H 0.0228 0.3173 1.0059 0.051 Uiso 1 1 calc R
C51 C 0.1477(7) 0.3489(4) 0.9520(4) 0.033(2) Uani 1 1 d .
H51A H 0.1134 0.3865 0.9422 0.040 Uiso 1 1 calc R
O4 O 0.3035(4) 0.5046(2) 0.8335(2) 0.0252(12) Uani 1 1 d .
N4 N 0.2561(5) 0.5395(3) 0.7149(3) 0.0229(13) Uani 1 1 d .
C52 C 0.3081(6) 0.5641(3) 0.8451(3) 0.0227(17) Uani 1 1 d .
C53 C 0.3318(6) 0.5842(3) 0.9048(3) 0.0240(17) Uani 1 1 d .
C54 C 0.3545(7) 0.5380(3) 0.9530(3) 0.0295(18) Uani 1 1 d .
H54A H 0.3795 0.5587 0.9898 0.044 Uiso 1 1 calc R
H54B H 0.4116 0.5099 0.9390 0.044 Uiso 1 1 calc R
H54C H 0.2871 0.5152 0.9618 0.044 Uiso 1 1 calc R
C55 C 0.3321(6) 0.6461(4) 0.9170(4) 0.0260(18) Uani 1 1 d .
H55A H 0.3461 0.6591 0.9572 0.031 Uiso 1 1 calc R
C56 C 0.3128(6) 0.6900(3) 0.8729(4) 0.0286(18) Uani 1 1 d .
C57 C 0.3093(7) 0.7572(3) 0.8894(4) 0.033(2) Uani 1 1 d .
H57A H 0.2912 0.7812 0.8533 0.049 Uiso 1 1 calc R
H57B H 0.3813 0.7698 0.9049 0.049 Uiso 1 1 calc R
H57C H 0.2533 0.7639 0.9205 0.049 Uiso 1 1 calc R
C58 C 0.2967(6) 0.6709(3) 0.8141(4) 0.0250(16) Uani 1 1 d .
H58A H 0.2866 0.7003 0.7831 0.030 Uiso 1 1 calc R
C59 C 0.2948(6) 0.6082(3) 0.7991(3) 0.0226(16) Uani 1 1 d .
C60 C 0.2690(6) 0.5928(3) 0.7376(3) 0.0222(15) Uani 1 1 d .
H60A H 0.2605 0.6260 0.7104 0.027 Uiso 1 1 calc R
C61 C 0.2267(6) 0.5376(3) 0.6493(3) 0.0248(16) Uani 1 1 d .
H61A H 0.1987 0.4955 0.6414 0.030 Uiso 1 1 calc R
C62 C 0.3270(7) 0.5451(4) 0.6099(3) 0.0311(18) Uani 1 1 d .
H62A H 0.3812 0.5137 0.6202 0.047 Uiso 1 1 calc R
H62B H 0.3590 0.5855 0.6166 0.047 Uiso 1 1 calc R
H62C H 0.3060 0.5410 0.5673 0.047 Uiso 1 1 calc R
C63 C 0.1301(6) 0.5808(3) 0.6362(3) 0.0239(17) Uani 1 1 d .
C64 C 0.0382(6) 0.5777(3) 0.6721(3) 0.0265(18) Uani 1 1 d .
H64A H 0.0349 0.5481 0.7033 0.032 Uiso 1 1 calc R
C65 C -0.0504(6) 0.6170(3) 0.6638(4) 0.0294(18) Uani 1 1 d .
H65A H -0.1144 0.6134 0.6882 0.035 Uiso 1 1 calc R
C66 C -0.0435(8) 0.6613(4) 0.6196(4) 0.038(2) Uani 1 1 d .
H66A H -0.1020 0.6895 0.6145 0.046 Uiso 1 1 calc R
C67 C 0.0486(8) 0.6649(4) 0.5825(4) 0.043(2) Uani 1 1 d .
H67A H 0.0524 0.6947 0.5514 0.051 Uiso 1 1 calc R
C68 C 0.1351(7) 0.6246(3) 0.5913(4) 0.0296(18) Uani 1 1 d .
H68A H 0.1984 0.6272 0.5663 0.036 Uiso 1 1 calc R

loop_
_atom_site_aniso_label
_atom_site_aniso_U_11
_atom_site_aniso_U_22
_atom_site_aniso_U_33
_atom_site_aniso_U_23
_atom_site_aniso_U_13
_atom_site_aniso_U_12
Fe1 0.0206(5) 0.0211(5) 0.0168(5) 0.0007(4) -0.0003(5) -0.0007(4)
Fe2 0.0204(5) 0.0207(5) 0.0182(5) 0.0000(4) 0.0001(5) -0.0004(4)
O5 0.027(3) 0.021(3) 0.024(3) -0.003(2) 0.003(2) -0.001(2)
O1 0.025(3) 0.032(3) 0.016(3) 0.004(2) 0.002(2) -0.008(2)
N1 0.028(3) 0.018(3) 0.024(3) 0.000(3) -0.002(3) -0.003(3)
C1 0.020(4) 0.020(3) 0.025(4) -0.001(3) 0.003(3) 0.005(3)
C2 0.023(4) 0.028(4) 0.018(4) -0.002(3) 0.006(3) 0.001(3)
C3 0.033(5) 0.051(5) 0.023(4) 0.001(4) -0.007(4) -0.005(4)
C4 0.027(4) 0.035(4) 0.011(4) 0.002(3) 0.003(3) 0.001(3)
C5 0.031(5) 0.026(4) 0.021(4) 0.000(3) 0.004(3) -0.001(3)
C6 0.045(6) 0.043(5) 0.031(5) 0.010(4) 0.009(4) -0.013(4)
C7 0.018(4) 0.019(4) 0.034(4) -0.001(3) 0.001(3) -0.003(3)
C8 0.028(4) 0.026(4) 0.017(4) -0.001(3) 0.007(3) 0.000(3)
C9 0.016(4) 0.019(3) 0.032(4) -0.004(3) 0.000(3) 0.001(3)
C10 0.029(4) 0.040(5) 0.014(4) -0.004(3) 0.008(3) -0.006(3)
C11 0.031(5) 0.047(5) 0.036(5) -0.020(4) 0.007(4) -0.005(4)
C12 0.031(4) 0.037(4) 0.015(4) -0.003(3) 0.003(4) -0.005(4)
C13 0.037(5) 0.030(4) 0.032(5) 0.008(4) -0.017(4) -0.002(3)
C14 0.044(5) 0.039(5) 0.040(6) 0.002(4) -0.008(4) -0.014(4)
C15 0.020(4) 0.055(5) 0.023(4) -0.003(3) 0.006(4) -0.006(4)
C16 0.040(5) 0.036(5) 0.038(5) -0.014(4) 0.002(4) 0.007(4)
C17 0.029(5) 0.032(4) 0.041(6) -0.006(4) 0.002(4) -0.002(4)
O2 0.019(3) 0.020(2) 0.021(3) -0.002(2) -0.003(2) -0.0013(19)
N2 0.020(3) 0.027(3) 0.021(3) -0.002(3) 0.002(3) 0.000(3)
C18 0.025(4) 0.026(4) 0.015(4) 0.001(3) -0.007(3) 0.004(3)
C19 0.036(5) 0.022(4) 0.023(4) 0.000(3) -0.007(4) 0.004(3)
C20 0.034(5) 0.035(4) 0.031(5) 0.004(3) -0.010(4) -0.003(4)
C21 0.040(5) 0.017(4) 0.019(4) 0.001(3) -0.001(3) 0.004(3)
C22 0.033(4) 0.016(4) 0.034(5) -0.004(3) -0.004(4) 0.001(3)
C23 0.049(6) 0.031(5) 0.038(5) 0.009(4) -0.009(5) -0.006(4)
C24 0.030(4) 0.022(4) 0.038(5) 0.004(3) 0.003(4) -0.005(3)
C25 0.029(4) 0.017(3) 0.027(4) 0.001(3) 0.001(4) 0.004(3)
C26 0.025(4) 0.022(4) 0.019(4) -0.001(3) 0.003(3) -0.007(3)
C27 0.027(4) 0.021(4) 0.021(4) 0.001(3) 0.005(3) -0.003(3)
C28 0.037(5) 0.029(4) 0.026(4) -0.002(3) -0.015(4) 0.000(4)
C29 0.032(5) 0.023(4) 0.018(4) -0.002(3) -0.009(3) -0.002(3)
C30 0.036(5) 0.043(5) 0.027(5) 0.000(4) -0.007(4) -0.007(4)
C31 0.066(7) 0.038(5) 0.042(6) 0.003(4) -0.006(5) -0.030(5)
C32 0.067(8) 0.026(5) 0.049(6) -0.002(4) -0.019(6) -0.009(5)
C33 0.063(7) 0.033(5) 0.046(6) -0.015(4) -0.016(5) 0.013(5)
C34 0.030(5) 0.043(5) 0.032(5) -0.004(4) -0.008(4) 0.002(4)
O3 0.023(3) 0.026(3) 0.021(3) 0.001(2) -0.001(2) 0.003(2)
N3 0.024(3) 0.017(3) 0.018(3) 0.003(2) 0.005(3) 0.002(2)
C35 0.018(4) 0.026(4) 0.025(4) -0.005(3) 0.003(3) 0.001(3)
C36 0.022(4) 0.033(4) 0.027(4) 0.005(3) -0.003(3) 0.001(3)
C37 0.024(5) 0.044(5) 0.035(5) -0.007(4) -0.014(4) 0.002(4)
C38 0.023(4) 0.034(4) 0.025(4) -0.004(3) -0.009(4) -0.001(3)
C39 0.036(5) 0.031(4) 0.030(4) -0.004(4) 0.000(4) -0.007(3)
C40 0.034(5) 0.029(4) 0.060(6) -0.002(4) -0.002(5) -0.010(4)
C41 0.028(4) 0.032(4) 0.024(4) 0.003(3) 0.004(4) -0.003(3)
C42 0.028(4) 0.024(4) 0.016(4) 0.003(3) 0.008(3) -0.004(3)
C43 0.026(4) 0.026(4) 0.031(5) 0.003(3) 0.000(4) 0.001(3)
C44 0.023(4) 0.019(4) 0.020(4) 0.001(3) -0.006(3) -0.003(3)
C45 0.032(5) 0.038(5) 0.025(5) 0.005(3) 0.001(4) -0.011(4)
C46 0.022(4) 0.031(4) 0.016(4) 0.001(3) -0.004(3) -0.007(3)
C47 0.031(5) 0.034(4) 0.024(4) -0.001(3) -0.005(4) -0.002(3)
C48 0.054(6) 0.025(4) 0.036(5) 0.000(4) -0.003(4) -0.007(4)
C49 0.057(6) 0.048(5) 0.026(5) 0.006(4) -0.011(5) -0.023(5)
C50 0.041(6) 0.060(6) 0.025(5) 0.008(4) -0.001(4) -0.016(5)
C51 0.035(5) 0.040(5) 0.025(5) 0.000(4) -0.002(4) -0.001(4)
O4 0.034(3) 0.025(3) 0.017(3) -0.001(2) 0.001(2) 0.002(2)
N4 0.025(4) 0.022(3) 0.022(3) 0.004(3) -0.003(3) 0.004(3)
C52 0.022(4) 0.031(4) 0.016(4) -0.001(3) 0.006(3) -0.001(3)
C53 0.024(4) 0.026(4) 0.022(4) -0.001(3) 0.005(3) -0.002(3)
C54 0.044(5) 0.028(4) 0.017(4) 0.000(3) -0.005(4) 0.008(4)
C55 0.021(4) 0.037(5) 0.019(4) -0.002(3) 0.003(3) -0.004(3)
C56 0.024(4) 0.028(4) 0.033(5) -0.004(3) -0.005(4) -0.001(3)
C57 0.038(5) 0.028(4) 0.032(5) -0.005(3) 0.004(4) -0.004(4)
C58 0.029(4) 0.022(4) 0.024(4) 0.004(3) -0.007(4) -0.008(3)
C59 0.018(4) 0.023(3) 0.026(4) 0.003(3) 0.000(3) -0.004(3)
C60 0.021(4) 0.021(3) 0.025(4) 0.003(3) 0.003(4) 0.005(3)
C61 0.029(4) 0.021(4) 0.025(4) -0.004(3) -0.001(3) -0.004(3)
C62 0.040(5) 0.035(4) 0.018(4) -0.001(3) 0.006(4) 0.000(4)
C63 0.025(4) 0.020(4) 0.026(4) 0.002(3) -0.003(3) -0.001(3)
C64 0.032(5) 0.026(4) 0.021(4) 0.001(3) -0.006(3) 0.000(3)
C65 0.025(4) 0.032(4) 0.032(5) -0.003(3) -0.002(3) 0.001(3)
C66 0.040(5) 0.032(5) 0.042(6) -0.005(4) -0.012(4) 0.017(4)
C67 0.055(6) 0.038(5) 0.035(5) 0.020(4) 0.010(5) 0.004(4)
C68 0.028(4) 0.031(4) 0.030(5) 0.003(3) 0.007(4) -0.002(3)

loop_
_atom_type_symbol
_atom_type_description
_atom_type_scat_dispersion_real
_atom_type_scat_dispersion_imag
_atom_type_scat_source
C C 0.0033 0.0016 'International Tables Vol C Tables 4.2.6.8 and 6.1.1.4'
H H 0.0000 0.0000 'International Tables Vol C Tables 4.2.6.8 and 6.1.1.4'
N N 0.0061 0.0033 'International Tables Vol C Tables 4.2.6.8 and 6.1.1.4'
O O 0.0106 0.0060 'International Tables Vol C Tables 4.2.6.8 and 6.1.1.4'
Fe Fe 0.3463 0.8444 'International Tables Vol C Tables 4.2.6.8 and 6.1.1.4'

loop_
_geom_angle_atom_site_label_1
_geom_angle_atom_site_label_2
_geom_angle_atom_site_label_3
_geom_angle
O5 Fe1 O1 113.3(2)
O5 Fe1 O2 112.3(2)
O1 Fe1 O2 134.4(2)
O5 Fe1 N1 99.7(2)
O1 Fe1 N1 85.3(2)
O2 Fe1 N1 87.4(2)
O5 Fe1 N2 98.7(2)
O1 Fe1 N2 87.0(2)
O2 Fe1 N2 86.1(2)
N1 Fe1 N2 161.6(2)
O5 Fe2 O4 115.9(2)
O5 Fe2 O3 111.9(2)
O4 Fe2 O3 132.2(2)
O5 Fe2 N4 100.2(2)
O4 Fe2 N4 86.9(2)
O3 Fe2 N4 86.1(2)
O5 Fe2 N3 97.7(2)
O4 Fe2 N3 86.7(2)
O3 Fe2 N3 85.8(2)
N4 Fe2 N3 162.0(2)
Fe2 O5 Fe1 173.6(3)
C1 O1 Fe1 135.6(5)
C9 N1 C10 118.1(6)
C9 N1 Fe1 125.0(5)
C10 N1 Fe1 116.9(4)
O1 C1 C8 123.2(7)
O1 C1 C2 118.6(7)
C8 C1 C2 118.2(7)
C4 C2 C1 119.1(7)
C4 C2 C3 122.1(7)
C1 C2 C3 118.7(7)
C2 C3 H3A 109.5
C2 C3 H3B 109.5
H3A C3 H3B 109.5
C2 C3 H3C 109.5
H3A C3 H3C 109.5
H3B C3 H3C 109.5
C2 C4 C5 123.4(7)
C2 C4 H4A 118.3
C5 C4 H4A 118.3
C7 C5 C4 117.3(7)
C7 C5 C6 121.9(7)
C4 C5 C6 120.9(7)
C5 C6 H6A 109.5
C5 C6 H6B 109.5
H6A C6 H6B 109.5
C5 C6 H6C 109.5
H6A C6 H6C 109.5
H6B C6 H6C 109.5
C5 C7 C8 121.9(7)
C5 C7 H7A 119.0
C8 C7 H7A 119.0
C1 C8 C7 119.9(7)
C1 C8 C9 121.5(7)
C7 C8 C9 118.1(7)
N1 C9 C8 126.9(7)
N1 C9 H9A 116.5
C8 C9 H9A 116.5
N1 C10 C12 114.0(6)
N1 C10 C11 106.8(6)
C12 C10 C11 114.4(6)
N1 C10 H10A 107.1
C12 C10 H10A 107.1
C11 C10 H10A 107.1
C10 C11 H11A 109.5
C10 C11 H11B 109.5
H11A C11 H11B 109.5
C10 C11 H11C 109.5
H11A C11 H11C 109.5
H11B C11 H11C 109.5
C13 C12 C17 118.0(8)
C13 C12 C10 125.8(7)
C17 C12 C10 116.1(7)
C12 C13 C14 120.9(8)
C12 C13 H13A 119.5
C14 C13 H13A 119.5
C15 C14 C13 121.3(8)
C15 C14 H14A 119.3
C13 C14 H14A 119.3
C14 C15 C16 119.7(8)
C14 C15 H15A 120.2
C16 C15 H15A 120.2
C15 C16 C17 119.5(8)
C15 C16 H16A 120.2
C17 C16 H16A 120.2
C16 C17 C12 120.5(8)
C16 C17 H17A 119.7
C12 C17 H17A 119.7
C18 O2 Fe1 126.3(4)
C26 N2 C27 118.4(6)
C26 N2 Fe1 120.5(5)
C27 N2 Fe1 120.5(4)
O2 C18 C25 124.0(6)
O2 C18 C19 118.4(6)
C25 C18 C19 117.6(7)
C21 C19 C18 119.3(7)
C21 C19 C20 121.3(7)
C18 C19 C20 119.3(7)
C19 C20 H20A 109.5
C19 C20 H20B 109.5
H20A C20 H20B 109.5
C19 C20 H20C 109.5
H20A C20 H20C 109.5
H20B C20 H20C 109.5
C19 C21 C22 123.9(7)
C19 C21 H21A 118.0
C22 C21 H21A 118.0
C24 C22 C21 116.1(7)
C24 C22 C23 121.5(7)
C21 C22 C23 122.3(7)
C22 C23 H23A 109.5
C22 C23 H23B 109.5
H23A C23 H23B 109.5
C22 C23 H23C 109.5
H23A C23 H23C 109.5
H23B C23 H23C 109.5
C22 C24 C25 122.9(7)
C22 C24 H24A 118.5
C25 C24 H24A 118.5
C24 C25 C18 119.8(7)
C24 C25 C26 117.7(7)
C18 C25 C26 122.1(7)
N2 C26 C25 126.6(7)
N2 C26 H26A 116.7
C25 C26 H26A 116.7
N2 C27 C29 113.6(6)
N2 C27 C28 108.1(6)
C29 C27 C28 115.7(6)
N2 C27 H27A 106.2
C29 C27 H27A 106.2
C28 C27 H27A 106.2
C27 C28 H28A 109.5
C27 C28 H28B 109.5
H28A C28 H28B 109.5
C27 C28 H28C 109.5
H28A C28 H28C 109.5
H28B C28 H28C 109.5
C34 C29 C30 119.2(7)
C34 C29 C27 118.4(7)
C30 C29 C27 122.4(7)
C31 C30 C29 119.8(9)
C31 C30 H30A 120.1
C29 C30 H30A 120.1
C32 C31 C30 120.8(9)
C32 C31 H31A 119.6
C30 C31 H31A 119.6
C31 C32 C33 120.2(8)
C31 C32 H32A 119.9
C33 C32 H32A 119.9
C32 C33 C34 119.5(9)
C32 C33 H33A 120.2
C34 C33 H33A 120.2
C29 C34 C33 120.3(9)
C29 C34 H34A 119.8
C33 C34 H34A 119.8
C35 O3 Fe2 129.1(5)
C43 N3 C44 118.2(6)
C43 N3 Fe2 120.9(5)
C44 N3 Fe2 120.1(4)
O3 C35 C36 119.1(7)
O3 C35 C42 122.0(7)
C36 C35 C42 118.7(7)
C38 C36 C35 119.5(7)
C38 C36 C37 121.7(7)
C35 C36 C37 118.8(7)
C36 C37 H37A 109.5
C36 C37 H37B 109.5
H37A C37 H37B 109.5
C36 C37 H37C 109.5
H37A C37 H37C 109.5
H37B C37 H37C 109.5
C36 C38 C39 122.6(7)
C36 C38 H38A 118.7
C39 C38 H38A 118.7
C41 C39 C38 117.3(7)
C41 C39 C40 122.3(8)
C38 C39 C40 120.4(7)
C39 C40 H40A 109.5
C39 C40 H40B 109.5
H40A C40 H40B 109.5
C39 C40 H40C 109.5
H40A C40 H40C 109.5
H40B C40 H40C 109.5
C39 C41 C42 122.3(7)
C39 C41 H41A 118.8
C42 C41 H41A 118.8
C41 C42 C35 118.9(7)
C41 C42 C43 117.4(7)
C35 C42 C43 123.5(6)
N3 C43 C42 125.7(7)
N3 C43 H43A 117.2
C42 C43 H43A 117.2
N3 C44 C46 113.3(6)
N3 C44 C45 109.9(6)
C46 C44 C45 114.4(6)
N3 C44 H44A 106.2
C46 C44 H44A 106.2
C45 C44 H44A 106.2
C44 C45 H45A 109.5
C44 C45 H45B 109.5
H45A C45 H45B 109.5
C44 C45 H45C 109.5
H45A C45 H45C 109.5
H45B C45 H45C 109.5
C51 C46 C47 118.3(7)
C51 C46 C44 118.8(7)
C47 C46 C44 122.9(7)
C48 C47 C46 120.1(8)
C48 C47 H47A 119.9
C46 C47 H47A 119.9
C49 C48 C47 120.3(8)
C49 C48 H48A 119.9
C47 C48 H48A 119.9
C48 C49 C50 120.9(9)
C48 C49 H49A 119.6
C50 C49 H49A 119.6
C49 C50 C51 118.9(9)
C49 C50 H50A 120.6
C51 C50 H50A 120.6
C46 C51 C50 121.5(8)
C46 C51 H51A 119.2
C50 C51 H51A 119.2
C52 O4 Fe2 135.1(5)
C60 N4 C61 115.7(6)
C60 N4 Fe2 125.2(5)
C61 N4 Fe2 119.1(4)
O4 C52 C59 121.9(7)
O4 C52 C53 119.4(7)
C59 C52 C53 118.6(7)
C55 C53 C52 119.0(7)
C55 C53 C54 121.7(7)
C52 C53 C54 119.3(6)
C53 C54 H54A 109.5
C53 C54 H54B 109.5
H54A C54 H54B 109.5
C53 C54 H54C 109.5
H54A C54 H54C 109.5
H54B C54 H54C 109.5
C53 C55 C56 122.9(7)
C53 C55 H55A 118.6
C56 C55 H55A 118.6
C58 C56 C55 118.3(7)
C58 C56 C57 121.1(7)
C55 C56 C57 120.7(7)
C56 C57 H57A 109.5
C56 C57 H57B 109.5
H57A C57 H57B 109.5
C56 C57 H57C 109.5
H57A C57 H57C 109.5
H57B C57 H57C 109.5
C56 C58 C59 121.2(7)
C56 C58 H58A 119.4
C59 C58 H58A 119.4
C52 C59 C58 119.8(7)
C52 C59 C60 123.0(6)
C58 C59 C60 117.0(6)
N4 C60 C59 127.7(7)
N4 C60 H60A 116.1
C59 C60 H60A 116.1
N4 C61 C62 111.3(6)
N4 C61 C63 110.4(6)
C62 C61 C63 116.2(6)
N4 C61 H61A 106.1
C62 C61 H61A 106.1
C63 C61 H61A 106.1
C61 C62 H62A 109.5
C61 C62 H62B 109.5
H62A C62 H62B 109.5
C61 C62 H62C 109.5
H62A C62 H62C 109.5
H62B C62 H62C 109.5
C64 C63 C68 119.0(7)
C64 C63 C61 118.9(7)
C68 C63 C61 122.0(7)
C63 C64 C65 121.6(7)
C63 C64 H64A 119.2
C65 C64 H64A 119.2
C66 C65 C64 118.8(8)
C66 C65 H65A 120.6
C64 C65 H65A 120.6
C65 C66 C67 120.3(8)
C65 C66 H66A 119.8
C67 C66 H66A 119.8
C68 C67 C66 119.5(7)
C68 C67 H67A 120.2
C66 C67 H67A 120.2
C63 C68 C67 120.7(8)
C63 C68 H68A 119.7
C67 C68 H68A 119.7

loop_
_geom_bond_atom_site_label_1
_geom_bond_atom_site_label_2
_geom_bond_distance
Fe1 O5 1.783(5)
Fe1 O1 1.923(5)
Fe1 O2 1.939(5)
Fe1 N1 2.143(6)
Fe1 N2 2.165(6)
Fe2 O5 1.781(5)
Fe2 O4 1.921(5)
Fe2 O3 1.937(5)
Fe2 N4 2.131(6)
Fe2 N3 2.161(5)
O1 C1 1.312(8)
N1 C9 1.294(9)
N1 C10 1.506(9)
C1 C8 1.395(10)
C1 C2 1.424(10)
C2 C4 1.366(10)
C2 C3 1.521(10)
C3 H3A 0.9800
C3 H3B 0.9800
C3 H3C 0.9800
C4 C5 1.403(11)
C4 H4A 0.9500
C5 C7 1.353(10)
C5 C6 1.524(10)
C6 H6A 0.9800
C6 H6B 0.9800
C6 H6C 0.9800
C7 C8 1.423(10)
C7 H7A 0.9500
C8 C9 1.442(10)
C9 H9A 0.9500
C10 C12 1.507(11)
C10 C11 1.528(11)
C10 H10A 1.0000
C11 H11A 0.9800
C11 H11B 0.9800
C11 H11C 0.9800
C12 C13 1.380(11)
C12 C17 1.410(11)
C13 C14 1.384(11)
C13 H13A 0.9500
C14 C15 1.365(12)
C14 H14A 0.9500
C15 C16 1.385(11)
C15 H15A 0.9500
C16 C17 1.405(12)
C16 H16A 0.9500
C17 H17A 0.9500
O2 C18 1.327(8)
N2 C26 1.271(9)
N2 C27 1.513(9)
C18 C25 1.414(10)
C18 C19 1.436(10)
C19 C21 1.376(10)
C19 C20 1.493(11)
C20 H20A 0.9800
C20 H20B 0.9800
C20 H20C 0.9800
C21 C22 1.402(10)
C21 H21A 0.9500
C22 C24 1.383(11)
C22 C23 1.495(11)
C23 H23A 0.9800
C23 H23B 0.9800
C23 H23C 0.9800
C24 C25 1.406(10)
C24 H24A 0.9500
C25 C26 1.438(10)
C26 H26A 0.9500
C27 C29 1.515(10)
C27 C28 1.522(10)
C27 H27A 1.0000
C28 H28A 0.9800
C28 H28B 0.9800
C28 H28C 0.9800
C29 C34 1.382(11)
C29 C30 1.401(11)
C30 C31 1.379(11)
C30 H30A 0.9500
C31 C32 1.372(14)
C31 H31A 0.9500
C32 C33 1.378(14)
C32 H32A 0.9500
C33 C34 1.403(11)
C33 H33A 0.9500
C34 H34A 0.9500
O3 C35 1.322(8)
N3 C43 1.290(9)
N3 C44 1.491(9)
C35 C36 1.399(10)
C35 C42 1.423(10)
C36 C38 1.372(10)
C36 C37 1.500(10)
C37 H37A 0.9800
C37 H37B 0.9800
C37 H37C 0.9800
C38 C39 1.410(11)
C38 H38A 0.9500
C39 C41 1.362(11)
C39 C40 1.506(10)
C40 H40A 0.9800
C40 H40B 0.9800
C40 H40C 0.9800
C41 C42 1.402(10)
C41 H41A 0.9500
C42 C43 1.449(10)
C43 H43A 0.9500
C44 C46 1.514(10)
C44 C45 1.523(10)
C44 H44A 1.0000
C45 H45A 0.9800
C45 H45B 0.9800
C45 H45C 0.9800
C46 C51 1.387(11)
C46 C47 1.404(10)
C47 C48 1.399(11)
C47 H47A 0.9500
C48 C49 1.369(13)
C48 H48A 0.9500
C49 C50 1.384(13)
C49 H49A 0.9500
C50 C51 1.400(12)
C50 H50A 0.9500
C51 H51A 0.9500
O4 C52 1.333(8)
N4 C60 1.283(9)
N4 C61 1.494(9)
C52 C59 1.412(10)
C52 C53 1.421(10)
C53 C55 1.385(10)
C53 C54 1.496(10)
C54 H54A 0.9800
C54 H54B 0.9800
C54 H54C 0.9800
C55 C56 1.390(11)
C55 H55A 0.9500
C56 C58 1.380(11)
C56 C57 1.520(10)
C57 H57A 0.9800
C57 H57B 0.9800
C57 H57C 0.9800
C58 C59 1.415(10)
C58 H58A 0.9500
C59 C60 1.437(10)
C60 H60A 0.9500
C61 C62 1.508(10)
C61 C63 1.539(10)
C61 H61A 1.0000
C62 H62A 0.9800
C62 H62B 0.9800
C62 H62C 0.9800
C63 C64 1.373(11)
C63 C68 1.382(10)
C64 C65 1.392(10)
C64 H64A 0.9500
C65 C66 1.382(12)
C65 H65A 0.9500
C66 C67 1.391(13)
C66 H66A 0.9500
C67 C68 1.389(12)
C67 H67A 0.9500
C68 H68A 0.9500
